data_7155677
loop_
_publ_author_name
'Han, Wenyong'
'Zhao, Jia'
'Wang, Jian-Shu'
'Xiang, Guang-Yan'
'Zhang, Ding-Lei'
'Bai, Mei'
'Cui, Baodong'
'Wan, Nanwei'
'Chen, Yongzheng'

_publ_section_title
;
 Diastereoselective [3+2] cycloaddition of 3-ylideneoxindoles with in situ
 generated CF2HCHN2: Syntheses of CF2H-containing spirooxindoles
;
_journal_name_full 'Org. Biomol. Chem.'
_journal_paper_doi 10.1039/C7OB01266G
_journal_year 2017
_chemical_formula_moiety 'C16 H17 F2 N3 O4'
_chemical_formula_sum 'C16 H17 F2 N3 O4'
_chemical_formula_weight 353.32
_space_group_crystal_system triclinic
_space_group_IT_number 2
_space_group_name_Hall '-P 1'
_space_group_name_H-M_alt 'P -1'
_symmetry_space_group_name_Hall '-P 1'
_symmetry_space_group_name_H-M 'P -1'
_atom_sites_solution_hydrogens geom
_atom_sites_solution_primary dual
_audit_creation_date 2017-04-03
_audit_creation_method
;
Olex2 1.2
(compiled 2017.03.02 svn.r3394 for OlexSys, GUI svn.r5324)
;
_audit_update_record
;
2017-04-03 deposited with the CCDC.
2017-06-13 downloaded from the CCDC.
;
_cell_angle_alpha 89.726(5)
_cell_angle_beta 76.757(5)
_cell_angle_gamma 63.771(7)
_cell_formula_units_Z 2
_cell_length_a 8.1522(5)
_cell_length_b 9.1400(6)
_cell_length_c 12.4646(8)
_cell_measurement_reflns_used 3281
_cell_measurement_temperature 100.00(10)
_cell_measurement_theta_max 29.1130
_cell_measurement_theta_min 4.0400
_cell_volume 806.00(11)
_computing_cell_refinement 'CrysAlisPro 1.171.38.43f (Rigaku OD, 2015)'
_computing_data_collection 'CrysAlisPro 1.171.38.43f (Rigaku OD, 2015)'
_computing_data_reduction 'CrysAlisPro 1.171.38.43f (Rigaku OD, 2015)'
_computing_molecular_graphics 'Olex2 (Dolomanov et al., 2009)'
_computing_publication_material 'Olex2 (Dolomanov et al., 2009)'
_computing_structure_refinement 'ShelXL (Sheldrick, 2015)'
_computing_structure_solution 'ShelXT (Sheldrick, 2015)'
_diffrn_ambient_environment N~2~
_diffrn_ambient_temperature 100.00(10)
_diffrn_detector 'CCD plate'
_diffrn_detector_area_resol_mean 5.2684
_diffrn_detector_type AtlasS2
_diffrn_measured_fraction_theta_full 0.997
_diffrn_measured_fraction_theta_max 0.829
_diffrn_measurement_details
;
List of Runs (angles in degrees, time in seconds):

  # Type    Start    End  Width  t~exp~   \w     \q     \k     \f   Frames
#--------------------------------------------------------------------------
  1  \w      1.00  88.00   1.00    1.00    --   11.74  77.00 -30.00   87
  2  \w    -64.00  42.00   1.00    1.00    --   11.74 -77.00-120.00  106
  3  \w    -68.00 -27.00   1.00    1.00    --   11.74 -19.00 -60.00   41
  4  \w    -79.00  20.00   1.00    1.00    --  -11.51 -77.00  90.00   99
;
_diffrn_measurement_device 'four-circle diffractometer'
_diffrn_measurement_device_type 'SuperNova, Dual, Cu at zero, AtlasS2'
_diffrn_measurement_method '\w scans'
_diffrn_orient_matrix_type 'CrysAlisPro convention (1999,Acta A55,543-557)'
_diffrn_orient_matrix_UB_11 -0.0286002000
_diffrn_orient_matrix_UB_12 0.0428848000
_diffrn_orient_matrix_UB_13 -0.0452260000
_diffrn_orient_matrix_UB_21 0.0404622000
_diffrn_orient_matrix_UB_22 0.0517585000
_diffrn_orient_matrix_UB_23 0.0095242000
_diffrn_orient_matrix_UB_31 0.0871563000
_diffrn_orient_matrix_UB_32 -0.0553066000
_diffrn_orient_matrix_UB_33 -0.0363822000
_diffrn_radiation_monochromator mirror
_diffrn_radiation_probe x-ray
_diffrn_radiation_type MoK\a
_diffrn_radiation_wavelength 0.71073
_diffrn_reflns_av_R_equivalents 0.0249
_diffrn_reflns_av_unetI/netI 0.0439
_diffrn_reflns_Laue_measured_fraction_full 0.997
_diffrn_reflns_Laue_measured_fraction_max 0.829
_diffrn_reflns_limit_h_max 8
_diffrn_reflns_limit_h_min -11
_diffrn_reflns_limit_k_max 11
_diffrn_reflns_limit_k_min -12
_diffrn_reflns_limit_l_max 15
_diffrn_reflns_limit_l_min -14
_diffrn_reflns_number 7228
_diffrn_reflns_point_group_measured_fraction_full 0.997
_diffrn_reflns_point_group_measured_fraction_max 0.829
_diffrn_reflns_theta_full 26.000
_diffrn_reflns_theta_max 29.538
_diffrn_reflns_theta_min 3.379
_diffrn_source 'micro-focus sealed X-ray tube'
_diffrn_source_type 'SuperNova (Mo) X-ray Source'
_exptl_absorpt_coefficient_mu 0.121
_exptl_absorpt_correction_T_max 1.00000
_exptl_absorpt_correction_T_min 0.61746
_exptl_absorpt_correction_type multi-scan
_exptl_absorpt_process_details
;
CrysAlisPro 1.171.38.43f (Rigaku Oxford Diffraction, 2015)
Empirical absorption correction using spherical harmonics,
 implemented in SCALE3 ABSPACK scaling algorithm.
;
_exptl_crystal_colour colorless
_exptl_crystal_density_diffrn 1.456
_exptl_crystal_description block
_exptl_crystal_F_000 368
_exptl_crystal_size_max 0.28
_exptl_crystal_size_mid 0.2
_exptl_crystal_size_min 0.18
_refine_diff_density_max 0.357
_refine_diff_density_min -0.383
_refine_diff_density_rms 0.068
_refine_ls_extinction_method none
_refine_ls_goodness_of_fit_ref 1.052
_refine_ls_hydrogen_treatment constr
_refine_ls_matrix_type full
_refine_ls_number_parameters 229
_refine_ls_number_reflns 3757
_refine_ls_number_restraints 0
_refine_ls_restrained_S_all 1.052
_refine_ls_R_factor_all 0.0566
_refine_ls_R_factor_gt 0.0467
_refine_ls_shift/su_max 0.000
_refine_ls_shift/su_mean 0.000
_refine_ls_structure_factor_coef Fsqd
_refine_ls_weighting_details 'w=1/[\s^2^(Fo^2^)+(0.0488P)^2^+0.2867P] where P=(Fo^2^+2Fc^2^)/3'
_refine_ls_weighting_scheme calc
_refine_ls_wR_factor_gt 0.1074
_refine_ls_wR_factor_ref 0.1151
_reflns_Friedel_coverage 0.000
_reflns_number_gt 3137
_reflns_number_total 3757
_reflns_threshold_expression 'I > 2\s(I)'
_cod_data_source_file c7ob01266g2.cif
_cod_data_source_block 33_2_3
_cod_original_cell_volume 806.00(10)
_cod_database_code 7155677
_shelx_shelxl_version_number 2016/6
_shelx_space_group_comment
;
The symmetry employed for this shelxl refinement is uniquely defined
by the following loop, which should always be used as a source of
symmetry information in preference to the above space-group names.
They are only intended as comments.
;
_shelx_estimated_absorpt_t_max 0.979
_shelx_estimated_absorpt_t_min 0.967
_reflns_odcompleteness_completeness 99.76
_reflns_odcompleteness_iscentric 1
_reflns_odcompleteness_theta 26.32
_olex2_refinement_description
;
1. Fixed Uiso
 At 1.2 times of:
  All C(H) groups, All C(H,H) groups
 At 1.5 times of:
  All C(H,H,H) groups
2.a Ternary CH refined with riding coordinates:
 C9(H9), C10(H10), C11(H11)
2.b Secondary CH2 refined with riding coordinates:
 C15(H15a,H15b)
2.c Aromatic/amide H refined with riding coordinates:
 C2(H2), C4(H4), C3(H3)
2.d Idealised Me refined as rotating group:
 C13(H13a,H13b,H13c), C12(H12a,H12b,H12c), C16(H16a,H16b,H16c)
;
_olex2_date_sample_data_collection 2017-03-27
_olex2_submission_special_instructions 'No special instructions were received'
_oxdiff_exptl_absorpt_empirical_details
;
Empirical correction (ABSPACK) includes:
- Absorption correction using spherical harmonics
- Frame scaling
;
_oxdiff_exptl_absorpt_empirical_full_max 1.636
_oxdiff_exptl_absorpt_empirical_full_min 0.687

loop_
_space_group_symop_operation_xyz
'x, y, z'
'-x, -y, -z'

loop_
_atom_site_label
_atom_site_type_symbol
_atom_site_fract_x
_atom_site_fract_y
_atom_site_fract_z
_atom_site_U_iso_or_equiv
_atom_site_adp_type
_atom_site_occupancy
_atom_site_site_symmetry_order
_atom_site_calc_flag
_atom_site_refinement_flags_posn
F2 F 0.39584(14) 0.75694(14) 1.10445(8) 0.0305(3) Uani 1 1 d .
F1 F 0.24733(14) 0.66235(14) 1.02277(8) 0.0297(3) Uani 1 1 d .
O4 O 0.86351(14) 0.59540(14) 0.83082(9) 0.0184(3) Uani 1 1 d .
O2 O 0.54966(15) 0.47345(14) 0.68545(9) 0.0186(2) Uani 1 1 d .
O1 O 0.88899(16) 0.72863(14) 0.39618(9) 0.0210(3) Uani 1 1 d .
O3 O 0.70106(17) 0.84922(16) 0.91964(11) 0.0327(3) Uani 1 1 d .
N1 N 0.68663(17) 0.60683(16) 0.56733(10) 0.0147(3) Uani 1 1 d .
N2 N 0.29076(17) 0.83262(16) 0.76458(10) 0.0159(3) Uani 1 1 d .
N3 N 0.21130(18) 0.88702(16) 0.86344(10) 0.0172(3) Uani 1 1 d .
C14 C 0.7061(2) 0.7307(2) 0.87550(12) 0.0159(3) Uani 1 1 d .
C9 C 0.5348(2) 0.71523(19) 0.86087(12) 0.0137(3) Uani 1 1 d .
H9 H 0.547657 0.606030 0.876512 0.016 Uiso 1 1 calc R
C8 C 0.5035(2) 0.74686(18) 0.74382(11) 0.0130(3) Uani 1 1 d .
C1 C 0.5810(2) 0.84951(19) 0.67584(12) 0.0142(3) Uani 1 1 d .
C6 C 0.6876(2) 0.76143(18) 0.57310(12) 0.0141(3) Uani 1 1 d .
C13 C 0.7679(2) 0.4844(2) 0.47099(12) 0.0181(3) Uani 1 1 d .
H13A H 0.705277 0.529502 0.413544 0.027 Uiso 1 1 calc GR
H13B H 0.751574 0.389368 0.491562 0.027 Uiso 1 1 calc GR
H13C H 0.900178 0.453648 0.444442 0.027 Uiso 1 1 calc GR
C5 C 0.7782(2) 0.8260(2) 0.49250(12) 0.0165(3) Uani 1 1 d .
C7 C 0.5809(2) 0.59019(19) 0.66433(12) 0.0142(3) Uani 1 1 d .
C15 C 1.0404(2) 0.5951(2) 0.83799(14) 0.0216(4) Uani 1 1 d .
H15A H 1.021073 0.657561 0.906404 0.026 Uiso 1 1 calc R
H15B H 1.084509 0.644700 0.776221 0.026 Uiso 1 1 calc R
C2 C 0.5544(2) 1.0072(2) 0.70112(13) 0.0188(3) Uani 1 1 d .
H2 H 0.482716 1.065617 0.770140 0.023 Uiso 1 1 calc R
C10 C 0.3486(2) 0.8468(2) 0.93310(12) 0.0164(3) Uani 1 1 d .
H10 H 0.364040 0.944514 0.948085 0.020 Uiso 1 1 calc R
C4 C 0.7492(2) 0.9860(2) 0.51778(14) 0.0206(3) Uani 1 1 d .
H4 H 0.805400 1.033702 0.465210 0.025 Uiso 1 1 calc R
C3 C 0.6383(2) 1.0751(2) 0.61986(14) 0.0223(4) Uani 1 1 d .
H3 H 0.619986 1.181757 0.634002 0.027 Uiso 1 1 calc R
C11 C 0.2694(2) 0.7995(2) 1.04142(13) 0.0216(4) Uani 1 1 d .
H11 H 0.148541 0.890393 1.080710 0.026 Uiso 1 1 calc R
C12 C 0.9990(2) 0.7873(2) 0.31888(14) 0.0238(4) Uani 1 1 d .
H12A H 1.076211 0.704878 0.257087 0.036 Uiso 1 1 calc GR
H12B H 1.078248 0.811306 0.354564 0.036 Uiso 1 1 calc GR
H12C H 0.916240 0.885201 0.293099 0.036 Uiso 1 1 calc GR
C16 C 1.1830(2) 0.4202(2) 0.83498(14) 0.0250(4) Uani 1 1 d .
H16A H 1.200817 0.359519 0.767105 0.038 Uiso 1 1 calc GR
H16B H 1.138576 0.372685 0.896806 0.038 Uiso 1 1 calc GR
H16C H 1.301007 0.416332 0.839114 0.038 Uiso 1 1 calc GR

loop_
_atom_site_aniso_label
_atom_site_aniso_U_11
_atom_site_aniso_U_22
_atom_site_aniso_U_33
_atom_site_aniso_U_23
_atom_site_aniso_U_13
_atom_site_aniso_U_12
F2 0.0303(6) 0.0366(7) 0.0211(5) 0.0043(4) -0.0149(4) -0.0080(5)
F1 0.0310(6) 0.0385(7) 0.0256(5) 0.0098(5) -0.0064(4) -0.0212(5)
O4 0.0112(5) 0.0165(6) 0.0250(6) -0.0036(4) -0.0041(4) -0.0042(5)
O2 0.0249(6) 0.0144(6) 0.0200(6) 0.0024(4) -0.0059(4) -0.0119(5)
O1 0.0242(6) 0.0197(6) 0.0178(6) 0.0026(5) 0.0005(4) -0.0115(5)
O3 0.0198(6) 0.0242(7) 0.0499(8) -0.0178(6) -0.0116(5) -0.0047(5)
N1 0.0184(6) 0.0105(7) 0.0157(6) 0.0002(5) -0.0045(5) -0.0069(5)
N2 0.0147(6) 0.0144(7) 0.0189(6) 0.0033(5) -0.0063(5) -0.0059(5)
N3 0.0167(6) 0.0154(7) 0.0183(6) 0.0022(5) -0.0066(5) -0.0053(5)
C14 0.0148(7) 0.0155(8) 0.0163(7) 0.0006(6) -0.0059(5) -0.0049(6)
C9 0.0136(7) 0.0114(7) 0.0144(7) -0.0001(5) -0.0048(5) -0.0035(6)
C8 0.0128(7) 0.0106(8) 0.0155(7) 0.0017(6) -0.0063(5) -0.0040(6)
C1 0.0128(7) 0.0120(8) 0.0191(7) 0.0030(6) -0.0068(5) -0.0055(6)
C6 0.0152(7) 0.0099(8) 0.0187(7) 0.0030(6) -0.0073(5) -0.0056(6)
C13 0.0236(8) 0.0145(8) 0.0159(7) -0.0007(6) -0.0047(6) -0.0085(7)
C5 0.0148(7) 0.0165(8) 0.0179(7) 0.0030(6) -0.0050(6) -0.0064(6)
C7 0.0145(7) 0.0134(8) 0.0161(7) 0.0019(6) -0.0067(5) -0.0063(6)
C15 0.0126(7) 0.0262(9) 0.0261(8) -0.0020(7) -0.0050(6) -0.0088(7)
C2 0.0177(8) 0.0133(8) 0.0238(8) -0.0022(6) -0.0045(6) -0.0057(6)
C10 0.0131(7) 0.0164(8) 0.0176(7) -0.0006(6) -0.0058(5) -0.0039(6)
C4 0.0194(8) 0.0158(9) 0.0289(9) 0.0074(7) -0.0068(6) -0.0096(7)
C3 0.0226(8) 0.0120(8) 0.0336(9) 0.0024(7) -0.0080(7) -0.0087(7)
C11 0.0172(8) 0.0242(9) 0.0167(8) 0.0001(6) -0.0050(6) -0.0031(7)
C12 0.0205(8) 0.0226(9) 0.0247(8) 0.0085(7) -0.0007(6) -0.0089(7)
C16 0.0159(8) 0.0298(10) 0.0262(9) 0.0066(7) -0.0069(6) -0.0068(7)

loop_
_atom_type_symbol
_atom_type_description
_atom_type_scat_dispersion_real
_atom_type_scat_dispersion_imag
_atom_type_scat_source
C C 0.0033 0.0016 'International Tables Vol C Tables 4.2.6.8 and 6.1.1.4'
H H 0.0000 0.0000 'International Tables Vol C Tables 4.2.6.8 and 6.1.1.4'
F F 0.0171 0.0103 'International Tables Vol C Tables 4.2.6.8 and 6.1.1.4'
N N 0.0061 0.0033 'International Tables Vol C Tables 4.2.6.8 and 6.1.1.4'
O O 0.0106 0.0060 'International Tables Vol C Tables 4.2.6.8 and 6.1.1.4'

loop_
_geom_angle_atom_site_label_1
_geom_angle_atom_site_label_2
_geom_angle_atom_site_label_3
_geom_angle
C14 O4 C15 116.13(12)
C5 O1 C12 117.73(13)
C6 N1 C13 127.26(12)
C7 N1 C6 110.48(12)
C7 N1 C13 122.01(12)
N3 N2 C8 112.04(11)
N2 N3 C10 112.25(12)
O4 C14 C9 110.55(12)
O3 C14 O4 124.52(14)
O3 C14 C9 124.92(14)
C14 C9 H9 109.8
C14 C9 C8 112.59(12)
C14 C9 C10 113.23(12)
C8 C9 H9 109.8
C10 C9 H9 109.8
C10 C9 C8 101.26(11)
N2 C8 C9 103.44(11)
N2 C8 C7 108.37(10)
C1 C8 N2 108.13(12)
C1 C8 C9 119.69(11)
C1 C8 C7 102.69(11)
C7 C8 C9 114.13(12)
C6 C1 C8 108.35(13)
C2 C1 C8 130.07(14)
C2 C1 C6 121.54(14)
C1 C6 N1 110.20(13)
C1 C6 C5 121.16(14)
C5 C6 N1 128.64(14)
N1 C13 H13A 109.5
N1 C13 H13B 109.5
N1 C13 H13C 109.5
H13A C13 H13B 109.5
H13A C13 H13C 109.5
H13B C13 H13C 109.5
O1 C5 C6 117.73(14)
O1 C5 C4 125.13(14)
C6 C5 C4 117.14(14)
O2 C7 N1 126.80(14)
O2 C7 C8 124.91(13)
N1 C7 C8 108.28(12)
O4 C15 H15A 110.2
O4 C15 H15B 110.2
O4 C15 C16 107.70(13)
H15A C15 H15B 108.5
C16 C15 H15A 110.2
C16 C15 H15B 110.2
C1 C2 H2 121.1
C1 C2 C3 117.74(15)
C3 C2 H2 121.1
N3 C10 C9 104.92(11)
N3 C10 H10 108.9
N3 C10 C11 108.54(12)
C9 C10 H10 108.9
C11 C10 C9 116.49(14)
C11 C10 H10 108.9
C5 C4 H4 119.3
C3 C4 C5 121.32(15)
C3 C4 H4 119.3
C2 C3 C4 121.02(15)
C2 C3 H3 119.5
C4 C3 H3 119.5
F2 C11 F1 105.98(13)
F2 C11 C10 109.30(13)
F2 C11 H11 110.5
F1 C11 C10 110.04(12)
F1 C11 H11 110.5
C10 C11 H11 110.5
O1 C12 H12A 109.5
O1 C12 H12B 109.5
O1 C12 H12C 109.5
H12A C12 H12B 109.5
H12A C12 H12C 109.5
H12B C12 H12C 109.5
C15 C16 H16A 109.5
C15 C16 H16B 109.5
C15 C16 H16C 109.5
H16A C16 H16B 109.5
H16A C16 H16C 109.5
H16B C16 H16C 109.5

loop_
_geom_bond_atom_site_label_1
_geom_bond_atom_site_label_2
_geom_bond_distance
F2 C11 1.3582(17)
F1 C11 1.371(2)
O4 C14 1.3279(19)
O4 C15 1.4644(17)
O2 C7 1.2161(18)
O1 C5 1.3611(18)
O1 C12 1.4297(18)
O3 C14 1.1972(19)
N1 C6 1.4190(19)
N1 C13 1.4583(19)
N1 C7 1.3656(19)
N2 N3 1.2413(18)
N2 C8 1.5110(18)
N3 C10 1.4899(18)
C14 C9 1.5145(19)
C9 H9 0.9800
C9 C8 1.5425(19)
C9 C10 1.527(2)
C8 C1 1.507(2)
C8 C7 1.536(2)
C1 C6 1.387(2)
C1 C2 1.386(2)
C6 C5 1.394(2)
C13 H13A 0.9600
C13 H13B 0.9600
C13 H13C 0.9600
C5 C4 1.400(2)
C15 H15A 0.9700
C15 H15B 0.9700
C15 C16 1.499(2)
C2 H2 0.9300
C2 C3 1.390(2)
C10 H10 0.9800
C10 C11 1.506(2)
C4 H4 0.9300
C4 C3 1.390(2)
C3 H3 0.9300
C11 H11 0.9800
C12 H12A 0.9600
C12 H12B 0.9600
C12 H12C 0.9600
C16 H16A 0.9600
C16 H16B 0.9600
C16 H16C 0.9600
